data_7060944
loop_
_publ_author_name
'Yang, Yu'
'Fu, Yaomei'
'You, Siqi'
'Li, Mingyue'
'Qin, Chao'
'Zhao, Liang'
'Su, Zhongmin'

_publ_section_title
;
 Synthesis and CO2 photoreduction of two 3d--4f heterometal--organic
 frameworks
;
_journal_issue 40
_journal_name_full 'New Journal of Chemistry'
_journal_page_first 18790
_journal_page_last 18795
_journal_paper_doi 10.1039/D1NJ03479K
_journal_volume 45
_journal_year 2021
_chemical_formula_moiety 'C36 H24 Gd2 N6 Ni O16, 2(N O3)'
_chemical_formula_sum 'C40 H33 Gd2 N9 Ni O23'
_chemical_formula_weight 1380.96
_space_group_crystal_system monoclinic
_space_group_IT_number 15
_space_group_name_Hall '-C 2yc'
_space_group_name_H-M_alt 'C 1 2/c 1'
_atom_sites_solution_hydrogens mixed
_atom_sites_solution_primary dual
_audit_creation_date 2021-06-05
_audit_creation_method
;
Olex2 1.3
(compiled 2020.11.12 svn.r5f609507 for OlexSys, GUI svn.r6272)
;
_audit_update_record
;
2021-07-16 deposited with the CCDC.	2021-09-07 downloaded from the CCDC.
;
_cell_angle_alpha 90
_cell_angle_beta 110.266(2)
_cell_angle_gamma 90
_cell_formula_units_Z 4
_cell_length_a 17.5924(13)
_cell_length_b 16.7807(12)
_cell_length_c 20.6012(15)
_cell_measurement_reflns_used 9985
_cell_measurement_temperature 173(2)
_cell_measurement_theta_max 25.000
_cell_measurement_theta_min 1.953
_cell_volume 5705.2(7)
_computing_cell_refinement 'SAINT+ Ver. 2016.5-0 (Bruker-AXS, 2016)'
_computing_data_collection 'APEX3 Ver. 2016.5-0 (Bruker-AXS, 2016)'
_computing_data_reduction 'SAINT+ Ver. 2016.5-0 (Bruker-AXS, 2016)'
_computing_molecular_graphics 'OLEX2 (Dolomanov et al., 2009)'
_computing_publication_material 'OLEX2 (Dolomanov et al., 2009)'
_computing_structure_refinement 'XL (Sheldrick, 2015b)'
_computing_structure_solution 'XT (Sheldrick, 2015a)'
_diffrn_ambient_temperature 173.02
_diffrn_detector 'charge-coupled device (CCD) area detector'
_diffrn_detector_area_resol_mean 7.9
_diffrn_detector_type 'Bruker D8 VENTURE'
_diffrn_measured_fraction_theta_full 0.992
_diffrn_measured_fraction_theta_max 0.992
_diffrn_measurement_device 'three-circle diffractometer'
_diffrn_measurement_device_type 'Bruker D8 VENTURE'
_diffrn_measurement_method '0.5\% \w and 0.5\% \f scans'
_diffrn_radiation_collimation 'focusing mirrors'
_diffrn_radiation_detector 'Bruker D8 VENTURE'
_diffrn_radiation_monochromator 'mirror optics'
_diffrn_radiation_probe x-ray
_diffrn_radiation_type 'Mo K\a'
_diffrn_radiation_wavelength 0.71073
_diffrn_radiation_xray_symbol K-L~3~
_diffrn_reflns_av_R_equivalents 0.0970
_diffrn_reflns_av_unetI/netI 0.0517
_diffrn_reflns_Laue_measured_fraction_full 0.992
_diffrn_reflns_Laue_measured_fraction_max 0.992
_diffrn_reflns_limit_h_max 21
_diffrn_reflns_limit_h_min -20
_diffrn_reflns_limit_k_max 20
_diffrn_reflns_limit_k_min -20
_diffrn_reflns_limit_l_max 24
_diffrn_reflns_limit_l_min -24
_diffrn_reflns_number 40832
_diffrn_reflns_point_group_measured_fraction_full 0.992
_diffrn_reflns_point_group_measured_fraction_max 0.992
_diffrn_reflns_theta_full 25.146
_diffrn_reflns_theta_max 25.146
_diffrn_reflns_theta_min 2.238
_diffrn_source 'microfocus sealed X-ray tube'
_diffrn_source_current 0.9
_diffrn_source_power 0.0405
_diffrn_source_type 'Incoatec I\ms'
_diffrn_source_voltage 45.0
_exptl_absorpt_coefficient_mu 2.704
_exptl_absorpt_correction_T_max 0.86
_exptl_absorpt_correction_T_min 0.84
_exptl_absorpt_correction_type multi-scan
_exptl_absorpt_process_details
;
SADABS-2016/2 (Krause et al., 2015) was used for absorption correction.
;
_exptl_crystal_colour colorless
_exptl_crystal_density_diffrn 1.608
_exptl_crystal_density_method 'not measured'
_exptl_crystal_description block
_exptl_crystal_F_000 2704
_exptl_crystal_size_max 0.24
_exptl_crystal_size_mid 0.22
_exptl_crystal_size_min 0.2
_refine_diff_density_max 1.677
_refine_diff_density_min -1.118
_refine_diff_density_rms 0.151
_refine_ls_extinction_method none
_refine_ls_goodness_of_fit_ref 1.045
_refine_ls_hydrogen_treatment constr
_refine_ls_matrix_type full
_refine_ls_number_parameters 349
_refine_ls_number_reflns 5072
_refine_ls_number_restraints 240
_refine_ls_restrained_S_all 1.033
_refine_ls_R_factor_all 0.0486
_refine_ls_R_factor_gt 0.0384
_refine_ls_shift/su_max 0.001
_refine_ls_shift/su_mean 0.000
_refine_ls_structure_factor_coef Fsqd
_refine_ls_weighting_details 'w=1/[\s^2^(Fo^2^)+(0.0516P)^2^+43.7649P] where P=(Fo^2^+2Fc^2^)/3'
_refine_ls_weighting_scheme calc
_refine_ls_wR_factor_gt 0.1021
_refine_ls_wR_factor_ref 0.1100
_reflns_Friedel_coverage 0.000
_reflns_number_gt 4187
_reflns_number_total 5072
_reflns_threshold_expression 'I > 2\s(I)'
_cod_data_source_file d1nj03479k2.cif
_cod_data_source_block 1
_cod_depositor_comments 'Adding full bibliography for 7060944--7060945.cif.'
_cod_database_code 7060944
_shelx_shelxl_version_number 2018/3
_shelx_space_group_comment
;
The symmetry employed for this shelxl refinement is uniquely defined
by the following loop, which should always be used as a source of
symmetry information in preference to the above space-group names.
They are only intended as comments.
;
_shelx_estimated_absorpt_t_max 0.54
_shelx_estimated_absorpt_t_min 0.21
_olex2_refinement_description
;
1. Fixed Uiso
 At 1.2 times of:
  All C(H) groups
 At 1.5 times of:
  All O(H) groups, All O(H,H) groups
2. Restrained distances
 O10-N7 = O11-N7 = O9-N7 = O15-N5 = O12-N5 = O13-N5
 1.3 with sigma of 0.01
 O7-H7 = O3-H3A = O3-H3B
 0.85 with sigma of 0.01
 O3-H3B = O3-H3A = O7-H7
 0.85 with sigma of 0.01
 O9-O10 \\sim O9-O11 \\sim O11-O10 \\sim O13-O12 \\sim O15-O12 \\sim O15-O13
 with sigma of 0.02
 O10-N7 \\sim O11-N7 \\sim O9-N7 \\sim O13-N5 \\sim O15-N5 \\sim O12-N5
 with sigma of 0.02
3. Uiso/Uaniso restraints and constraints
O15 \\sim O12 \\sim N5 \\sim O13 \\sim O10 \\sim O9 \\sim N7 \\sim O11: within
3.8A with sigma of 0.01 and sigma for terminal atoms of 0.03 within 3.8A
4. Rigid body (RIGU) restrains
 O9, N7, O10, O11, O15, O12, N5, O13
 with sigma for 1-2 distances of 0.001 and sigma for 1-3 distances of 0.001
5. Others
 Fixed Sof: O9(0.5) O12(0.5) O10(0.5) O11(0.5) N7(0.5) N5(0.5) O13(0.5) O15(0.5)
6.a Riding coordinates:
 O7(H7)
6.b Rotating group:
 O3(H3A,H3B)
6.c Aromatic/amide H refined with riding coordinates:
 C2(H2), C3(H3), C6(H6), C7(H7A), C9(H9), C11(H11), C14(H14), C16(H16), C17(H17)
;
_smtbx_masks_void_probe_radius 1.2
_smtbx_masks_void_truncation_radius 1.2
_olex2_submission_special_instructions 'No special instructions were received'

loop_
_space_group_symop_operation_xyz
'x, y, z'
'-x, y, -z+1/2'
'x+1/2, y+1/2, z'
'-x+1/2, y+1/2, -z+1/2'
'-x, -y, -z'
'x, -y, z-1/2'
'-x+1/2, -y+1/2, -z'
'x+1/2, -y+1/2, z-1/2'

loop_
_atom_site_label
_atom_site_type_symbol
_atom_site_fract_x
_atom_site_fract_y
_atom_site_fract_z
_atom_site_U_iso_or_equiv
_atom_site_adp_type
_atom_site_occupancy
_atom_site_site_symmetry_order
_atom_site_calc_flag
_atom_site_refinement_flags_posn
_atom_site_refinement_flags_adp
_atom_site_refinement_flags_occupancy
_atom_site_disorder_assembly
_atom_site_disorder_group
Gd1 Gd 0.49410(2) 1.06518(2) 0.58131(2) 0.01710(11) Uani 1 1 d . . . . .
Ni1 Ni 0.500000 0.56115(5) 0.750000 0.0160(2) Uani 1 2 d S T P . .
O1 O 0.1508(2) 0.4578(3) 0.4747(2) 0.0327(10) Uani 1 1 d . . . . .
O2 O 0.4374(3) 0.1932(2) 0.6001(3) 0.0387(11) Uani 1 1 d . . . . .
O3 O 0.6103(3) 1.0468(3) 0.6859(3) 0.0522(13) Uani 1 1 d D . . . .
H3A H 0.632131 1.089867 0.705269 0.078 Uiso 1 1 d DR U . . .
H3B H 0.650668 1.025967 0.678527 0.078 Uiso 1 1 d DR U . . .
O4 O 0.0894(2) 0.5278(2) 0.5319(2) 0.0293(9) Uani 1 1 d . . . . .
O5 O 0.5670(3) 0.1928(3) 0.6159(3) 0.0488(14) Uani 1 1 d . . . . .
O6 O 0.5370(3) 0.8590(2) 0.5232(2) 0.0326(10) Uani 1 1 d . . . . .
O7 O 0.4408(3) 1.0490(3) 0.6761(3) 0.0534(14) Uani 1 1 d D . . . .
H7 H 0.431893 0.999808 0.680361 0.080 Uiso 1 1 d DR U . . .
O8 O 0.5075(3) 0.9285(2) 0.6044(2) 0.0342(11) Uani 1 1 d . . . . .
N1 N 0.3835(3) 0.5510(3) 0.6791(3) 0.0238(10) Uani 1 1 d . . . . .
N2 N 0.5152(3) 0.4683(3) 0.6867(3) 0.0229(10) Uani 1 1 d . . . . .
N3 N 0.5220(3) 0.6554(2) 0.6945(2) 0.0218(10) Uani 1 1 d . . . . .
C1 C 0.2326(4) 0.5208(3) 0.5770(3) 0.0265(13) Uani 1 1 d . . . . .
C2 C 0.5826(4) 0.3498(3) 0.6710(3) 0.0304(14) Uani 1 1 d . . . . .
H2 H 0.630842 0.323142 0.676877 0.036 Uiso 1 1 calc R U . . .
C3 C 0.5379(4) 0.6515(3) 0.6360(3) 0.0313(14) Uani 1 1 d . . . . .
H3 H 0.547403 0.601772 0.620376 0.038 Uiso 1 1 calc R U . . .
C4 C 0.1529(3) 0.5011(3) 0.5242(3) 0.0268(13) Uani 1 1 d . . . . .
C5 C 0.5232(4) 0.8657(3) 0.5784(3) 0.0278(13) Uani 1 1 d . . . . .
C6 C 0.2978(4) 0.4698(3) 0.5863(3) 0.0279(13) Uani 1 1 d . . . . .
H6 H 0.291669 0.424920 0.558426 0.034 Uiso 1 1 calc R U . . .
C7 C 0.5834(4) 0.4262(3) 0.6967(3) 0.0295(13) Uani 1 1 d . . . . .
H7A H 0.632949 0.449242 0.721786 0.035 Uiso 1 1 calc R U . . .
C8 C 0.3720(3) 0.4857(3) 0.6370(3) 0.0244(12) Uani 1 1 d . . . . .
C9 C 0.2456(4) 0.5878(4) 0.6202(3) 0.0306(14) Uani 1 1 d . . . . .
H9 H 0.203481 0.623282 0.615823 0.037 Uiso 1 1 calc R U . . .
C10 C 0.5088(3) 0.7270(3) 0.7171(3) 0.0191(11) Uani 1 1 d . . . . .
C11 C 0.4382(4) 0.3575(3) 0.6243(3) 0.0286(13) Uani 1 1 d . . . . .
H11 H 0.387988 0.335106 0.600218 0.034 Uiso 1 1 calc R U . . .
C12 C 0.4447(4) 0.4351(3) 0.6491(3) 0.0248(12) Uani 1 1 d . . . . .
C13 C 0.5098(4) 0.3142(3) 0.6368(3) 0.0282(13) Uani 1 1 d . . . . .
C14 C 0.3206(4) 0.6007(3) 0.6689(3) 0.0298(14) Uani 1 1 d . . . . .
H14 H 0.328354 0.646133 0.696210 0.036 Uiso 1 1 calc R U . . .
C15 C 0.5045(4) 0.2276(3) 0.6155(3) 0.0264(13) Uani 1 1 d . . . . .
C16 C 0.5108(4) 0.7960(3) 0.6810(3) 0.0245(12) Uani 1 1 d . . . . .
H16 H 0.501244 0.845279 0.697391 0.029 Uiso 1 1 calc R U . . .
C17 C 0.5410(4) 0.7181(3) 0.5974(3) 0.0327(15) Uani 1 1 d . . . . .
H17 H 0.552254 0.713109 0.556652 0.039 Uiso 1 1 calc R U . . .
C18 C 0.5273(4) 0.7907(3) 0.6198(3) 0.0232(12) Uani 1 1 d . . . . .
O9 O 0.3550(9) 0.9113(8) 0.6791(8) 0.090(3) Uani 0.5 1 d D U P A 1
O12 O 0.2345(9) 0.7990(9) 0.8312(8) 0.098(4) Uani 0.5 1 d D U P B 2
O10 O 0.2961(12) 0.9198(9) 0.7596(9) 0.105(4) Uani 0.5 1 d D U P A 1
O11 O 0.2974(11) 0.8047(7) 0.7086(10) 0.109(4) Uani 0.5 1 d D U P A 1
N7 N 0.3197(11) 0.8783(8) 0.7177(9) 0.094(3) Uani 0.5 1 d D U P A 1
N5 N 0.2777(11) 0.8244(8) 0.7959(9) 0.103(3) Uani 0.5 1 d D U P B 2
O13 O 0.2795(11) 0.7814(10) 0.7442(9) 0.117(4) Uani 0.5 1 d D U P B 2
O15 O 0.2982(12) 0.8974(8) 0.7972(11) 0.122(4) Uani 0.5 1 d D U P B 2

loop_
_atom_site_aniso_label
_atom_site_aniso_U_11
_atom_site_aniso_U_22
_atom_site_aniso_U_33
_atom_site_aniso_U_23
_atom_site_aniso_U_13
_atom_site_aniso_U_12
Gd1 0.02196(17) 0.01138(16) 0.01709(16) -0.00046(10) 0.00569(11) 0.00155(10)
Ni1 0.0223(5) 0.0064(4) 0.0176(5) 0.000 0.0049(4) 0.000
O1 0.022(2) 0.041(2) 0.032(2) -0.013(2) 0.0050(19) -0.0014(19)
O2 0.041(3) 0.018(2) 0.063(3) -0.014(2) 0.027(2) 0.0004(19)
O3 0.046(3) 0.072(4) 0.027(3) 0.005(2) -0.001(2) 0.000(3)
O4 0.020(2) 0.030(2) 0.040(3) 0.0049(19) 0.0136(19) 0.0060(17)
O5 0.026(2) 0.026(2) 0.085(4) -0.025(2) 0.007(2) 0.0052(19)
O6 0.058(3) 0.022(2) 0.021(2) 0.0073(17) 0.018(2) 0.0096(19)
O7 0.066(4) 0.068(3) 0.036(3) 0.001(2) 0.031(3) -0.003(3)
O8 0.066(3) 0.0092(19) 0.029(2) 0.0044(16) 0.018(2) 0.0048(18)
N1 0.024(3) 0.015(2) 0.027(3) -0.0009(19) 0.003(2) 0.0021(19)
N2 0.025(3) 0.014(2) 0.028(3) -0.0025(19) 0.006(2) 0.0021(19)
N3 0.034(3) 0.011(2) 0.022(2) 0.0002(18) 0.012(2) 0.0006(19)
C1 0.021(3) 0.026(3) 0.029(3) -0.003(2) 0.005(3) 0.002(2)
C2 0.025(3) 0.023(3) 0.040(4) -0.005(3) 0.006(3) 0.008(2)
C3 0.059(4) 0.013(3) 0.030(3) 0.001(2) 0.027(3) 0.004(3)
C4 0.023(3) 0.023(3) 0.034(3) -0.001(3) 0.010(3) -0.002(2)
C5 0.045(4) 0.014(3) 0.025(3) 0.009(2) 0.013(3) 0.004(3)
C6 0.027(3) 0.025(3) 0.027(3) -0.011(2) 0.005(3) 0.003(2)
C7 0.022(3) 0.026(3) 0.036(4) -0.008(3) 0.005(3) -0.001(2)
C8 0.022(3) 0.017(3) 0.031(3) -0.006(2) 0.005(3) 0.003(2)
C9 0.025(3) 0.027(3) 0.037(4) -0.005(3) 0.007(3) 0.006(2)
C10 0.024(3) 0.011(2) 0.019(3) -0.001(2) 0.004(2) 0.001(2)
C11 0.030(3) 0.018(3) 0.036(3) -0.006(2) 0.008(3) 0.002(2)
C12 0.030(3) 0.018(3) 0.026(3) -0.005(2) 0.010(3) -0.001(2)
C13 0.028(3) 0.019(3) 0.033(3) -0.008(2) 0.006(3) 0.004(2)
C14 0.029(3) 0.018(3) 0.042(4) -0.010(3) 0.011(3) 0.002(2)
C15 0.031(3) 0.020(3) 0.025(3) -0.004(2) 0.005(3) 0.005(3)
C16 0.043(3) 0.009(2) 0.024(3) -0.001(2) 0.014(3) 0.000(2)
C17 0.056(4) 0.022(3) 0.027(3) 0.004(2) 0.024(3) 0.006(3)
C18 0.033(3) 0.014(3) 0.024(3) 0.003(2) 0.011(3) 0.004(2)
O9 0.083(7) 0.078(6) 0.121(8) -0.022(6) 0.052(6) -0.031(6)
O12 0.075(7) 0.104(8) 0.108(8) -0.006(7) 0.021(6) -0.013(6)
O10 0.093(8) 0.119(7) 0.112(9) -0.010(7) 0.047(7) -0.022(7)
O11 0.099(8) 0.102(6) 0.127(10) -0.005(6) 0.040(7) -0.041(6)
N7 0.075(7) 0.100(6) 0.114(8) -0.010(5) 0.041(6) -0.030(5)
N5 0.080(7) 0.107(6) 0.116(8) -0.012(6) 0.028(6) -0.019(6)
O13 0.094(8) 0.131(8) 0.122(8) -0.020(7) 0.031(7) -0.009(7)
O15 0.101(8) 0.111(6) 0.149(11) -0.012(7) 0.036(8) -0.029(6)

loop_
_atom_type_symbol
_atom_type_description
_atom_type_scat_dispersion_real
_atom_type_scat_dispersion_imag
_atom_type_scat_source
C C 0.0033 0.0016 'International Tables Vol C Tables 4.2.6.8 and 6.1.1.4'
H H 0.0000 0.0000 'International Tables Vol C Tables 4.2.6.8 and 6.1.1.4'
Gd Gd -0.1653 3.9035 'International Tables Vol C Tables 4.2.6.8 and 6.1.1.4'
N N 0.0061 0.0033 'International Tables Vol C Tables 4.2.6.8 and 6.1.1.4'
Ni Ni 0.3393 1.1124 'International Tables Vol C Tables 4.2.6.8 and 6.1.1.4'
O O 0.0106 0.0060 'International Tables Vol C Tables 4.2.6.8 and 6.1.1.4'

loop_
_geom_angle_atom_site_label_1
_geom_angle_atom_site_label_2
_geom_angle_atom_site_label_3
_geom_angle
_geom_angle_site_symmetry_1
_geom_angle_site_symmetry_3
_geom_angle_publ_flag
O1 Gd1 Gd1 82.46(10) 7_566 5_676 ?
O1 Gd1 O2 78.30(15) 7_566 1_565 ?
O1 Gd1 O4 49.39(12) 7_566 7_566 ?
O1 Gd1 O5 128.80(14) 7_566 1_565 ?
O1 Gd1 O7 74.58(17) 7_566 . ?
O1 Gd1 C4 24.25(14) 7_566 7_566 ?
O1 Gd1 C15 103.82(16) 7_566 1_565 ?
O2 Gd1 Gd1 137.73(12) 1_565 5_676 ?
O2 Gd1 O4 119.99(14) 1_565 7_566 ?
O2 Gd1 O5 52.75(14) 1_565 1_565 ?
O2 Gd1 O7 71.55(17) 1_565 . ?
O2 Gd1 C4 98.34(16) 1_565 7_566 ?
O2 Gd1 C15 26.49(15) 1_565 1_565 ?
O3 Gd1 Gd1 113.34(14) . 5_676 ?
O3 Gd1 O1 145.39(17) . 7_566 ?
O3 Gd1 O2 103.62(18) . 1_565 ?
O3 Gd1 O4 135.73(16) . 7_566 ?
O3 Gd1 O5 70.12(18) . 1_565 ?
O3 Gd1 O7 73.48(19) . . ?
O3 Gd1 C4 149.22(17) . 7_566 ?
O3 Gd1 C15 86.49(19) . 1_565 ?
O4 Gd1 Gd1 40.98(11) 3 5_676 ?
O4 Gd1 Gd1 33.50(8) 7_566 5_676 ?
O4 Gd1 O1 122.97(15) 3 7_566 ?
O4 Gd1 O2 134.26(14) 3 1_565 ?
O4 Gd1 O3 80.83(17) 3 . ?
O4 Gd1 O4 74.49(14) 3 7_566 ?
O4 Gd1 O5 88.81(15) 3 1_565 ?
O4 Gd1 O6 74.05(14) 3 5_676 ?
O4 Gd1 O7 148.05(17) 3 . ?
O4 Gd1 O8 77.75(15) 3 . ?
O4 Gd1 C4 25.20(13) 7_566 7_566 ?
O4 Gd1 C4 98.99(15) 3 7_566 ?
O4 Gd1 C15 136.79(15) 7_566 1_565 ?
O4 Gd1 C15 112.17(16) 3 1_565 ?
O5 Gd1 Gd1 122.32(13) 1_565 5_676 ?
O5 Gd1 O4 143.40(16) 1_565 7_566 ?
O5 Gd1 C4 140.54(16) 1_565 7_566 ?
O5 Gd1 C15 26.27(16) 1_565 1_565 ?
O6 Gd1 Gd1 66.82(9) 5_676 5_676 ?
O6 Gd1 O1 77.48(16) 5_676 7_566 ?
O6 Gd1 O2 72.41(15) 5_676 1_565 ?
O6 Gd1 O3 136.61(17) 5_676 . ?
O6 Gd1 O4 69.70(13) 5_676 7_566 ?
O6 Gd1 O5 74.50(17) 5_676 1_565 ?
O6 Gd1 O7 137.90(17) 5_676 . ?
O6 Gd1 C4 70.76(16) 5_676 7_566 ?
O6 Gd1 C15 71.59(15) 5_676 1_565 ?
O7 Gd1 Gd1 137.58(13) . 5_676 ?
O7 Gd1 O4 111.74(16) . 7_566 ?
O7 Gd1 O5 99.72(18) . 1_565 ?
O7 Gd1 C4 93.75(18) . 7_566 ?
O7 Gd1 C15 85.23(18) . 1_565 ?
O8 Gd1 Gd1 67.02(11) . 5_676 ?
O8 Gd1 O1 87.49(17) . 7_566 ?
O8 Gd1 O2 147.59(15) . 1_565 ?
O8 Gd1 O3 72.51(18) . . ?
O8 Gd1 O4 66.73(14) . 7_566 ?
O8 Gd1 O5 141.82(17) . 1_565 ?
O8 Gd1 O6 132.83(14) . 5_676 ?
O8 Gd1 O7 76.66(17) . . ?
O8 Gd1 C4 77.36(17) . 7_566 ?
O8 Gd1 C15 155.36(17) . 1_565 ?
C4 Gd1 Gd1 58.24(11) 7_566 5_676 ?
C15 Gd1 Gd1 135.42(12) 1_565 5_676 ?
C15 Gd1 C4 120.94(17) 1_565 7_566 ?
N1 Ni1 N1 170.6(2) 2_656 . ?
N1 Ni1 N2 93.98(18) 2_656 . ?
N1 Ni1 N2 79.01(18) 2_656 2_656 ?
N1 Ni1 N2 93.98(18) . 2_656 ?
N1 Ni1 N2 79.01(18) . . ?
N2 Ni1 N2 84.6(3) 2_656 . ?
N3 Ni1 N1 90.12(19) 2_656 2_656 ?
N3 Ni1 N1 97.09(19) 2_656 . ?
N3 Ni1 N1 97.09(19) . 2_656 ?
N3 Ni1 N1 90.11(19) . . ?
N3 Ni1 N2 97.77(18) . . ?
N3 Ni1 N2 175.59(18) 2_656 . ?
N3 Ni1 N2 97.77(18) 2_656 2_656 ?
N3 Ni1 N2 175.59(18) . 2_656 ?
N3 Ni1 N3 80.1(2) 2_656 . ?
C4 O1 Gd1 102.1(3) . 7_566 ?
C15 O2 Gd1 92.6(3) . 1_545 ?
Gd1 O3 H3A 114.5 . . ?
Gd1 O3 H3B 113.2 . . ?
H3A O3 H3B 99.4 . . ?
Gd1 O4 Gd1 105.51(14) 3_445 7_566 ?
C4 O4 Gd1 85.9(3) . 7_566 ?
C4 O4 Gd1 162.2(4) . 3_445 ?
C15 O5 Gd1 92.1(4) . 1_545 ?
C5 O6 Gd1 135.7(4) . 5_676 ?
Gd1 O7 H7 108.9 . . ?
C5 O8 Gd1 139.2(4) . . ?
C8 N1 Ni1 113.9(4) . . ?
C14 N1 Ni1 128.4(4) . . ?
C14 N1 C8 117.6(5) . . ?
C7 N2 Ni1 126.2(4) . . ?
C12 N2 Ni1 112.0(4) . . ?
C12 N2 C7 118.1(5) . . ?
C3 N3 Ni1 127.1(4) . . ?
C3 N3 C10 118.4(5) . . ?
C10 N3 Ni1 114.0(3) . . ?
C6 C1 C4 119.2(5) . . ?
C6 C1 C9 117.5(6) . . ?
C9 C1 C4 123.3(5) . . ?
C7 C2 H2 120.5 . . ?
C13 C2 H2 120.5 . . ?
C13 C2 C7 119.0(5) . . ?
N3 C3 H3 118.5 . . ?
N3 C3 C17 123.0(5) . . ?
C17 C3 H3 118.5 . . ?
O1 C4 Gd1 53.7(3) . 7_566 ?
O1 C4 O4 122.3(6) . . ?
O1 C4 C1 119.0(5) . . ?
O4 C4 Gd1 68.9(3) . 7_566 ?
O4 C4 C1 118.7(5) . . ?
C1 C4 Gd1 170.3(4) . 7_566 ?
O6 C5 O8 127.4(5) . . ?
O6 C5 C18 117.0(5) . . ?
O8 C5 C18 115.6(5) . . ?
C1 C6 H6 120.0 . . ?
C8 C6 C1 120.1(5) . . ?
C8 C6 H6 120.0 . . ?
N2 C7 C2 122.4(6) . . ?
N2 C7 H7A 118.8 . . ?
C2 C7 H7A 118.8 . . ?
N1 C8 C6 121.7(5) . . ?
N1 C8 C12 115.0(5) . . ?
C6 C8 C12 123.3(5) . . ?
C1 C9 H9 120.2 . . ?
C14 C9 C1 119.6(5) . . ?
C14 C9 H9 120.2 . . ?
N3 C10 C10 115.6(3) . 2_656 ?
N3 C10 C16 121.7(5) . . ?
C16 C10 C10 122.7(3) . 2_656 ?
C12 C11 H11 121.1 . . ?
C12 C11 C13 117.8(6) . . ?
C13 C11 H11 121.1 . . ?
N2 C12 C8 115.7(5) . . ?
N2 C12 C11 123.0(5) . . ?
C11 C12 C8 121.3(5) . . ?
C2 C13 C11 119.4(5) . . ?
C2 C13 C15 121.5(5) . . ?
C11 C13 C15 119.0(5) . . ?
N1 C14 C9 123.4(5) . . ?
N1 C14 H14 118.3 . . ?
C9 C14 H14 118.3 . . ?
O2 C15 Gd1 61.0(3) . 1_545 ?
O2 C15 C13 118.3(5) . . ?
O5 C15 Gd1 61.6(3) . 1_545 ?
O5 C15 O2 122.6(5) . . ?
O5 C15 C13 119.0(5) . . ?
C13 C15 Gd1 177.6(4) . 1_545 ?
C10 C16 H16 120.5 . . ?
C10 C16 C18 119.1(5) . . ?
C18 C16 H16 120.5 . . ?
C3 C17 H17 120.6 . . ?
C18 C17 C3 118.9(5) . . ?
C18 C17 H17 120.6 . . ?
C16 C18 C5 118.4(5) . . ?
C17 C18 C5 122.4(5) . . ?
C17 C18 C16 119.0(5) . . ?
O10 N7 O9 121.2(10) . . ?
O10 N7 O11 117.7(10) . . ?
O11 N7 O9 120.5(10) . . ?
O12 N5 O13 117.8(11) . . ?
O15 N5 O12 121.4(11) . . ?
O15 N5 O13 117.7(11) . . ?

loop_
_geom_bond_atom_site_label_1
_geom_bond_atom_site_label_2
_geom_bond_distance
_geom_bond_site_symmetry_2
_geom_bond_publ_flag
Gd1 Gd1 4.0661(5) 5_676 ?
Gd1 O1 2.438(4) 7_566 ?
Gd1 O2 2.455(4) 1_565 ?
Gd1 O3 2.422(5) . ?
Gd1 O4 2.768(4) 7_566 ?
Gd1 O4 2.329(4) 3 ?
Gd1 O5 2.470(4) 1_565 ?
Gd1 O6 2.395(4) 5_676 ?
Gd1 O7 2.457(5) . ?
Gd1 O8 2.338(4) . ?
Gd1 C4 2.959(6) 7_566 ?
Gd1 C15 2.805(6) 1_565 ?
Ni1 N1 2.070(5) 2_656 ?
Ni1 N1 2.070(5) . ?
Ni1 N2 2.108(4) . ?
Ni1 N2 2.108(4) 2_656 ?
Ni1 N3 2.065(4) 2_656 ?
Ni1 N3 2.065(4) . ?
O1 C4 1.243(7) . ?
O2 C15 1.252(7) . ?
O3 H3A 0.8507 . ?
O3 H3B 0.8509 . ?
O4 C4 1.263(7) . ?
O5 C15 1.242(7) . ?
O6 C5 1.247(7) . ?
O7 H7 0.8510 . ?
O8 C5 1.255(7) . ?
N1 C8 1.369(7) . ?
N1 C14 1.342(7) . ?
N2 C7 1.345(7) . ?
N2 C12 1.334(8) . ?
N3 C3 1.329(7) . ?
N3 C10 1.338(7) . ?
C1 C4 1.484(8) . ?
C1 C6 1.391(8) . ?
C1 C9 1.402(8) . ?
C2 H2 0.9300 . ?
C2 C7 1.385(8) . ?
C2 C13 1.367(8) . ?
C3 H3 0.9300 . ?
C3 C17 1.385(8) . ?
C5 C18 1.509(7) . ?
C6 H6 0.9300 . ?
C6 C8 1.386(8) . ?
C7 H7A 0.9300 . ?
C8 C12 1.482(8) . ?
C9 H9 0.9300 . ?
C9 C14 1.371(9) . ?
C10 C10 1.492(10) 2_656 ?
C10 C16 1.384(7) . ?
C11 H11 0.9300 . ?
C11 C12 1.390(8) . ?
C11 C13 1.398(8) . ?
C13 C15 1.512(8) . ?
C14 H14 0.9300 . ?
C16 H16 0.9300 . ?
C16 C18 1.390(7) . ?
C17 H17 0.9300 . ?
C17 C18 1.354(8) . ?
O9 N7 1.292(8) . ?
O12 N5 1.292(8) . ?
O10 N7 1.285(8) . ?
O11 N7 1.290(8) . ?
N5 O13 1.296(8) . ?
N5 O15 1.275(8) . ?

loop_
_smtbx_masks_void_nr
_smtbx_masks_void_average_x
_smtbx_masks_void_average_y
_smtbx_masks_void_average_z
_smtbx_masks_void_volume
_smtbx_masks_void_count_electrons
_smtbx_masks_void_content
1 -0.324 -0.817 0.260 1740.5 832.4 '16 C4H9N1O1'
